data_1550034
loop_
_publ_author_name
'Zelenay, Benjamin'
'Besora, Maria'
'Monasterio, Zaira'
'Ventura-Espinosa, David'
'White, Andrew J. P.'
'Maseras, Feliu'
'D\'iez-Gonz\'alez, Silvia'

_publ_section_title
;
 Copper-mediated reduction of azides under seemingly oxidising conditions:
 catalytic and computational studies
;
_journal_issue 22
_journal_name_full 'Catalysis Science &amp; Technology'
_journal_page_first 5763
_journal_paper_doi 10.1039/C8CY00515J
_journal_volume 8
_journal_year 2018
_chemical_formula_moiety 'C32 H40 Cu N4, C F3 O3 S, 0.5(C H2 Cl2)'
_chemical_formula_sum 'C33.5 H41 Cl Cu F3 N4 O3 S'
_chemical_formula_weight 735.75
_space_group_crystal_system monoclinic
_space_group_IT_number 14
_space_group_name_Hall '-P 2yn'
_space_group_name_H-M_alt 'P 1 21/n 1'
_symmetry_space_group_name_Hall '-P 2yn'
_symmetry_space_group_name_H-M 'P 1 21/n 1'
_atom_sites_solution_hydrogens geom
_audit_creation_method SHELXL-2014/7
_audit_update_record
;
2017-11-03 deposited with the CCDC.
2018-08-30 downloaded from the CCDC.
;
_cell_angle_alpha 90
_cell_angle_beta 102.996(2)
_cell_angle_gamma 90
_cell_formula_units_Z 4
_cell_length_a 12.3905(3)
_cell_length_b 19.0233(5)
_cell_length_c 14.4810(3)
_cell_measurement_reflns_used 4254
_cell_measurement_temperature 173(2)
_cell_measurement_theta_max 73.5040
_cell_measurement_theta_min 3.8830
_cell_volume 3325.86(14)
_computing_cell_refinement 'CrysAlisPro, Agilent Technologies'
_computing_data_collection 'CrysAlisPro, Agilent Technologies'
_computing_data_reduction 'CrysAlisPro, Agilent Technologies'
_computing_molecular_graphics 'Bruker SHELXTL'
_computing_publication_material 'CIFTAB-2014 (Sheldrick, 2014)'
_computing_structure_refinement 'SHELXL-2014/7 (Sheldrick, 2014)'
_computing_structure_solution 'SHELXS-2014 (Sheldrick, 2014)'
_diffrn_ambient_temperature 173(2)
_diffrn_detector_area_resol_mean 10.4115
_diffrn_measured_fraction_theta_full 0.983
_diffrn_measured_fraction_theta_max 0.949
_diffrn_measurement_device_type 'Agilent Xcalibur PX Ultra A'
_diffrn_measurement_method 'omega scans'
_diffrn_radiation_type CuK\a
_diffrn_radiation_wavelength 1.54184
_diffrn_reflns_av_R_equivalents 0.0316
_diffrn_reflns_av_unetI/netI 0.0484
_diffrn_reflns_Laue_measured_fraction_full 0.983
_diffrn_reflns_Laue_measured_fraction_max 0.949
_diffrn_reflns_limit_h_max 15
_diffrn_reflns_limit_h_min -14
_diffrn_reflns_limit_k_max 23
_diffrn_reflns_limit_k_min -21
_diffrn_reflns_limit_l_max 17
_diffrn_reflns_limit_l_min -7
_diffrn_reflns_number 10945
_diffrn_reflns_point_group_measured_fraction_full 0.983
_diffrn_reflns_point_group_measured_fraction_max 0.949
_diffrn_reflns_theta_full 67.684
_diffrn_reflns_theta_max 73.783
_diffrn_reflns_theta_min 3.901
_diffrn_source 'Enhance Ultra (Cu) X-ray Source'
_exptl_absorpt_coefficient_mu 2.744
_exptl_absorpt_correction_T_max 0.957
_exptl_absorpt_correction_T_min 0.604
_exptl_absorpt_correction_type analytical
_exptl_absorpt_process_details
; 
CrysAlisPro, Agilent Technologies, 
Version 1.171.37.35 (release 13-08-2014 CrysAlis171 .NET) 
(compiled Aug 13 2014,18:06:01) 
Analytical numeric absorption correction using a multifaceted crystal 
model based on expressions derived by R.C. Clark & J.S. Reid. 
(Clark, R. C. & Reid, J. S. (1995). Acta Cryst. A51, 887-897) 
Empirical absorption correction using spherical harmonics, 
implemented in SCALE3 ABSPACK scaling algorithm. 
;
_exptl_crystal_colour Red
_exptl_crystal_density_diffrn 1.469
_exptl_crystal_description 'platy needles'
_exptl_crystal_F_000 1532
_exptl_crystal_size_max 0.43
_exptl_crystal_size_mid 0.15
_exptl_crystal_size_min 0.02
_refine_diff_density_max 0.438
_refine_diff_density_min -0.280
_refine_diff_density_rms 0.060
_refine_ls_extinction_method none
_refine_ls_goodness_of_fit_ref 1.039
_refine_ls_hydrogen_treatment constr
_refine_ls_matrix_type full
_refine_ls_number_parameters 479
_refine_ls_number_reflns 6376
_refine_ls_number_restraints 134
_refine_ls_restrained_S_all 1.036
_refine_ls_R_factor_all 0.0549
_refine_ls_R_factor_gt 0.0397
_refine_ls_shift/su_max 0.001
_refine_ls_shift/su_mean 0.000
_refine_ls_structure_factor_coef Fsqd
_refine_ls_weighting_details 'w=1/[\s^2^(Fo^2^)+(0.0516P)^2^+0.1585P] where P=(Fo^2^+2Fc^2^)/3'
_refine_ls_weighting_scheme calc
_refine_ls_wR_factor_gt 0.0984
_refine_ls_wR_factor_ref 0.1092
_reflns_Friedel_coverage 0.000
_reflns_number_gt 4921
_reflns_number_total 6376
_reflns_threshold_expression 'I > 2\s(I)'
_cod_data_source_file c8cy00515j2.cif
_cod_data_source_block 7
_cod_depositor_comments 'Adding full bibliography for 1550033--1550035.cif.'
_cod_original_cell_volume 3325.85(14)
_cod_original_formula_sum 'C33.50 H41 Cl Cu F3 N4 O3 S'
_cod_database_code 1550034
_shelx_shelxl_version_number 2014/7
_shelx_space_group_comment
; 
The symmetry employed for this shelxl refinement is uniquely defined 
by the following loop, which should always be used as a source of 
symmetry information in preference to the above space-group names. 
They are only intended as comments. 
;

loop_
_space_group_symop_operation_xyz
'x, y, z'
'-x+1/2, y+1/2, -z+1/2'
'-x, -y, -z'
'x-1/2, -y-1/2, z-1/2'

loop_
_atom_site_label
_atom_site_type_symbol
_atom_site_fract_x
_atom_site_fract_y
_atom_site_fract_z
_atom_site_U_iso_or_equiv
_atom_site_adp_type
_atom_site_occupancy
_atom_site_site_symmetry_order
_atom_site_calc_flag
_atom_site_refinement_flags_posn
_atom_site_refinement_flags_adp
_atom_site_refinement_flags_occupancy
_atom_site_disorder_assembly
_atom_site_disorder_group
Cu1 Cu 0.44683(2) 0.25410(2) 0.66515(2) 0.02480(10) Uani 1 1 d . . . . .
N1 N 0.33511(14) 0.19727(10) 0.56410(12) 0.0240(4) Uani 1 1 d . . . . .
C2 C 0.24939(19) 0.15595(12) 0.57157(16) 0.0283(4) Uani 1 1 d . . . . .
H2A H 0.2348 0.1487 0.6325 0.034 Uiso 1 1 calc R U . . .
C3 C 0.1813(2) 0.12339(14) 0.49408(18) 0.0339(5) Uani 1 1 d . . . . .
H3A H 0.1208 0.0951 0.5019 0.041 Uiso 1 1 calc R U . . .
C4 C 0.20328(19) 0.13297(14) 0.40497(17) 0.0340(5) Uani 1 1 d . . . . .
H4A H 0.1587 0.1107 0.3509 0.041 Uiso 1 1 calc R U . . .
C5 C 0.29128(19) 0.17548(13) 0.39617(15) 0.0301(5) Uani 1 1 d . . . . .
H5A H 0.3078 0.1830 0.3360 0.036 Uiso 1 1 calc R U . . .
C6 C 0.35499(17) 0.20694(12) 0.47699(14) 0.0237(4) Uani 1 1 d . . . . .
C7 C 0.44701(17) 0.25448(12) 0.47265(14) 0.0240(4) Uani 1 1 d . . . . .
H7A H 0.4672 0.2630 0.4141 0.029 Uiso 1 1 calc R U . . .
N8 N 0.49941(14) 0.28420(10) 0.54844(12) 0.0216(3) Uani 1 1 d . . . . .
C9 C 0.59311(16) 0.33217(11) 0.54589(14) 0.0213(4) Uani 1 1 d . . . . .
C10 C 0.62499(18) 0.33652(13) 0.45005(15) 0.0288(4) Uani 1 1 d . . . . .
H10A H 0.5609 0.3533 0.4013 0.035 Uiso 1 1 calc R U . . .
H10B H 0.6455 0.2892 0.4312 0.035 Uiso 1 1 calc R U . . .
C11 C 0.56092(18) 0.40535(13) 0.57463(16) 0.0296(5) Uani 1 1 d . . . . .
H11A H 0.5414 0.4028 0.6372 0.035 Uiso 1 1 calc R U . . .
H11B H 0.4952 0.4224 0.5277 0.035 Uiso 1 1 calc R U . . .
C12 C 0.69403(18) 0.30650(13) 0.62108(15) 0.0299(5) Uani 1 1 d . . . . .
H12A H 0.7162 0.2591 0.6038 0.036 Uiso 1 1 calc R U . . .
H12B H 0.6742 0.3032 0.6835 0.036 Uiso 1 1 calc R U . . .
C13 C 0.72335(19) 0.38716(13) 0.45612(15) 0.0301(5) Uani 1 1 d . . . . .
H13A H 0.7438 0.3895 0.3932 0.036 Uiso 1 1 calc R U . . .
C14 C 0.6578(2) 0.45704(13) 0.57980(17) 0.0324(5) Uani 1 1 d . . . . .
H14A H 0.6360 0.5049 0.5975 0.039 Uiso 1 1 calc R U . . .
C15 C 0.79176(18) 0.35824(14) 0.62751(17) 0.0329(5) Uani 1 1 d . . . . .
H15A H 0.8568 0.3415 0.6767 0.040 Uiso 1 1 calc R U . . .
C16 C 0.6888(2) 0.45983(14) 0.48296(18) 0.0363(5) Uani 1 1 d . . . . .
H16A H 0.6246 0.4765 0.4342 0.044 Uiso 1 1 calc R U . . .
H16B H 0.7506 0.4934 0.4856 0.044 Uiso 1 1 calc R U . . .
C17 C 0.7573(2) 0.43062(15) 0.65423(17) 0.0372(6) Uani 1 1 d . . . . .
H17A H 0.8199 0.4638 0.6591 0.045 Uiso 1 1 calc R U . . .
H17B H 0.7378 0.4284 0.7168 0.045 Uiso 1 1 calc R U . . .
C18 C 0.82238(19) 0.36104(15) 0.53107(18) 0.0354(5) Uani 1 1 d . . . . .
H18A H 0.8861 0.3931 0.5343 0.042 Uiso 1 1 calc R U . . .
H18B H 0.8442 0.3136 0.5137 0.042 Uiso 1 1 calc R U . . .
N21 N 0.56091(15) 0.20133(10) 0.76950(12) 0.0251(4) Uani 1 1 d . . . . .
C22 C 0.6482(2) 0.16138(13) 0.76485(17) 0.0327(5) Uani 1 1 d . . . . .
H22A H 0.6616 0.1510 0.7043 0.039 Uiso 1 1 calc R U . . .
C23 C 0.7202(2) 0.13438(14) 0.84450(18) 0.0366(5) Uani 1 1 d . . . . .
H23A H 0.7820 0.1067 0.8384 0.044 Uiso 1 1 calc R U . . .
C24 C 0.7002(2) 0.14847(14) 0.93258(17) 0.0349(5) Uani 1 1 d . . . . .
H24A H 0.7475 0.1299 0.9881 0.042 Uiso 1 1 calc R U . . .
C25 C 0.61016(19) 0.19019(14) 0.93920(15) 0.0304(5) Uani 1 1 d . . . . .
H25A H 0.5945 0.2005 0.9991 0.036 Uiso 1 1 calc R U . . .
C26 C 0.54348(17) 0.21653(12) 0.85607(15) 0.0244(4) Uani 1 1 d . . . . .
C27 C 0.45296(17) 0.26514(12) 0.85815(14) 0.0246(4) Uani 1 1 d . . . . .
H27A H 0.4336 0.2763 0.9163 0.030 Uiso 1 1 calc R U . . .
N28 N 0.39996(13) 0.29264(10) 0.78013(11) 0.0213(3) Uani 1 1 d . . . . .
C29 C 0.30780(16) 0.34239(11) 0.78054(13) 0.0215(4) Uani 1 1 d . . . . .
C30 C 0.28229(19) 0.35501(15) 0.87771(15) 0.0344(5) Uani 1 1 d . . . . .
H30A H 0.3484 0.3747 0.9216 0.041 Uiso 1 1 calc R U . . .
H30B H 0.2634 0.3099 0.9043 0.041 Uiso 1 1 calc R U . . .
C31 C 0.3361(2) 0.41263(13) 0.73960(18) 0.0328(5) Uani 1 1 d . . . . .
H31A H 0.3523 0.4047 0.6765 0.039 Uiso 1 1 calc R U . . .
H31B H 0.4030 0.4330 0.7816 0.039 Uiso 1 1 calc R U . . .
C32 C 0.20455(18) 0.31168(13) 0.71338(16) 0.0295(5) Uani 1 1 d . . . . .
H32A H 0.1852 0.2661 0.7384 0.035 Uiso 1 1 calc R U . . .
H32B H 0.2202 0.3034 0.6502 0.035 Uiso 1 1 calc R U . . .
C33 C 0.1847(2) 0.40648(17) 0.86810(17) 0.0395(6) Uani 1 1 d . . . . .
H33A H 0.1687 0.4146 0.9319 0.047 Uiso 1 1 calc R U . . .
C34 C 0.2386(2) 0.46407(14) 0.7305(2) 0.0404(6) Uani 1 1 d . . . . .
H34A H 0.2579 0.5098 0.7043 0.048 Uiso 1 1 calc R U . . .
C35 C 0.10675(18) 0.36313(15) 0.70437(17) 0.0343(5) Uani 1 1 d . . . . .
H35A H 0.0399 0.3428 0.6607 0.041 Uiso 1 1 calc R U . . .
C36 C 0.2149(2) 0.47598(16) 0.8285(2) 0.0451(6) Uani 1 1 d . . . . .
H36A H 0.2811 0.4961 0.8716 0.054 Uiso 1 1 calc R U . . .
H36B H 0.1530 0.5097 0.8236 0.054 Uiso 1 1 calc R U . . .
C37 C 0.1358(2) 0.43321(16) 0.66477(17) 0.0400(6) Uani 1 1 d . . . . .
H37A H 0.1500 0.4260 0.6008 0.048 Uiso 1 1 calc R U . . .
H37B H 0.0730 0.4663 0.6592 0.048 Uiso 1 1 calc R U . . .
C38 C 0.0819(2) 0.37528(16) 0.80177(19) 0.0385(6) Uani 1 1 d . . . . .
H38A H 0.0620 0.3302 0.8278 0.046 Uiso 1 1 calc R U . . .
H38B H 0.0186 0.4080 0.7962 0.046 Uiso 1 1 calc R U . . .
S40 S 0.51839(5) 0.66153(4) 0.82208(4) 0.02938(19) Uani 0.912(2) 1 d D U P A 1
O41 O 0.40840(15) 0.63782(14) 0.77841(14) 0.0426(5) Uani 0.912(2) 1 d D U P A 1
O42 O 0.5793(3) 0.69431(18) 0.7587(2) 0.0421(9) Uani 0.912(2) 1 d D U P A 1
O43 O 0.5303(3) 0.69474(18) 0.9140(2) 0.0434(10) Uani 0.912(2) 1 d D U P A 1
C40 C 0.5925(2) 0.57905(17) 0.8517(2) 0.0407(6) Uani 0.912(2) 1 d D U P A 1
F41 F 0.69940(16) 0.58960(16) 0.89173(16) 0.0694(7) Uani 0.912(2) 1 d D U P A 1
F42 F 0.5513(3) 0.54075(13) 0.91305(19) 0.0576(7) Uani 0.912(2) 1 d D U P A 1
F43 F 0.5887(3) 0.53856(13) 0.77556(19) 0.0643(7) Uani 0.912(2) 1 d D U P A 1
S40' S 0.5843(6) 0.6665(3) 0.8482(5) 0.0286(19) Uiso 0.088(2) 1 d D U P A 2
O41' O 0.6970(11) 0.6462(11) 0.8930(14) 0.036(4) Uiso 0.088(2) 1 d D U P A 2
O42' O 0.559(3) 0.7042(14) 0.7585(18) 0.024(5) Uiso 0.088(2) 1 d D U P A 2
O43' O 0.513(3) 0.7008(14) 0.900(3) 0.022(6) Uiso 0.088(2) 1 d D U P A 2
C40' C 0.5173(13) 0.5828(8) 0.8164(12) 0.037(5) Uiso 0.088(2) 1 d D U P A 2
F41' F 0.4090(13) 0.5897(13) 0.7788(16) 0.061(5) Uiso 0.088(2) 1 d D U P A 2
F42' F 0.521(3) 0.5401(12) 0.890(2) 0.054(5) Uiso 0.088(2) 1 d D U P A 2
F43' F 0.5555(19) 0.5486(10) 0.7494(15) 0.041(6) Uiso 0.088(2) 1 d D U P A 2
C50 C 0.4507(8) 0.0209(4) 0.4799(7) 0.059(2) Uani 0.421(5) 1 d D U P B -1
H50A H 0.4535 0.0581 0.4326 0.070 Uiso 0.421(5) 1 calc R U P B -1
H50B H 0.3739 0.0182 0.4889 0.070 Uiso 0.421(5) 1 calc R U P B -1
Cl1 Cl 0.5402(8) 0.0418(6) 0.5863(5) 0.102(4) Uani 0.421(5) 1 d D U P B -1
Cl2 Cl 0.4887(4) -0.0605(3) 0.4384(4) 0.0595(11) Uani 0.421(5) 1 d D . P B -1
C50' C 0.477(5) 0.055(3) 0.532(3) 0.070(11) Uiso 0.079(5) 1 d D U P B -2
H50C H 0.4181 0.0644 0.5656 0.084 Uiso 0.079(5) 1 calc R U P B -2
H50D H 0.5048 0.1005 0.5132 0.084 Uiso 0.079(5) 1 calc R U P B -2
Cl1' Cl 0.5857(17) 0.0104(13) 0.6066(13) 0.075(5) Uiso 0.079(5) 1 d D U P B -2
Cl2' Cl 0.4236(15) 0.0062(13) 0.4303(14) 0.086(5) Uiso 0.079(5) 1 d D U P B -2

loop_
_atom_site_aniso_label
_atom_site_aniso_U_11
_atom_site_aniso_U_22
_atom_site_aniso_U_33
_atom_site_aniso_U_23
_atom_site_aniso_U_13
_atom_site_aniso_U_12
Cu1 0.02711(17) 0.03362(18) 0.01381(15) -0.00041(12) 0.00491(11) 0.00034(13)
N1 0.0256(8) 0.0263(9) 0.0204(8) -0.0010(7) 0.0061(6) -0.0011(7)
C2 0.0302(10) 0.0287(11) 0.0281(11) 0.0005(9) 0.0110(8) -0.0029(9)
C3 0.0306(11) 0.0335(12) 0.0390(12) -0.0034(10) 0.0107(9) -0.0081(10)
C4 0.0314(11) 0.0390(13) 0.0304(11) -0.0105(10) 0.0047(9) -0.0068(10)
C5 0.0299(11) 0.0385(12) 0.0222(10) -0.0054(9) 0.0063(8) -0.0039(9)
C6 0.0256(9) 0.0265(10) 0.0190(9) -0.0021(8) 0.0052(7) 0.0005(8)
C7 0.0247(9) 0.0313(11) 0.0169(9) -0.0003(8) 0.0066(7) 0.0006(8)
N8 0.0213(8) 0.0260(9) 0.0176(7) 0.0020(7) 0.0047(6) 0.0015(7)
C9 0.0202(9) 0.0253(10) 0.0182(9) 0.0005(7) 0.0041(7) -0.0010(8)
C10 0.0287(10) 0.0341(12) 0.0241(10) -0.0008(9) 0.0070(8) -0.0021(9)
C11 0.0263(10) 0.0320(11) 0.0316(11) -0.0019(9) 0.0089(8) 0.0013(9)
C12 0.0257(10) 0.0363(12) 0.0260(10) 0.0081(9) 0.0027(8) 0.0010(9)
C13 0.0302(11) 0.0368(12) 0.0254(10) 0.0029(9) 0.0104(8) -0.0025(9)
C14 0.0359(12) 0.0252(11) 0.0371(12) -0.0035(9) 0.0104(9) -0.0018(9)
C15 0.0240(10) 0.0424(13) 0.0296(11) 0.0082(10) 0.0000(8) -0.0014(9)
C16 0.0367(12) 0.0366(13) 0.0356(12) 0.0100(10) 0.0082(10) -0.0013(10)
C17 0.0382(12) 0.0473(15) 0.0262(11) -0.0044(10) 0.0072(9) -0.0142(11)
C18 0.0267(11) 0.0421(13) 0.0397(13) 0.0031(11) 0.0125(9) 0.0019(10)
N21 0.0288(9) 0.0283(9) 0.0185(8) 0.0014(7) 0.0063(6) 0.0039(7)
C22 0.0399(12) 0.0318(12) 0.0293(11) 0.0049(9) 0.0136(9) 0.0084(10)
C23 0.0358(12) 0.0353(12) 0.0402(13) 0.0115(11) 0.0120(10) 0.0126(10)
C24 0.0319(11) 0.0387(13) 0.0324(12) 0.0145(10) 0.0039(9) 0.0062(10)
C25 0.0307(11) 0.0391(13) 0.0209(10) 0.0070(9) 0.0046(8) 0.0007(10)
C26 0.0244(9) 0.0290(11) 0.0200(9) 0.0034(8) 0.0051(7) -0.0027(8)
C27 0.0253(9) 0.0342(11) 0.0147(9) 0.0001(8) 0.0053(7) 0.0000(8)
N28 0.0205(8) 0.0264(9) 0.0169(7) -0.0016(6) 0.0040(6) -0.0025(7)
C29 0.0208(9) 0.0271(10) 0.0174(9) -0.0019(8) 0.0057(7) -0.0005(8)
C30 0.0324(11) 0.0535(15) 0.0187(10) -0.0001(10) 0.0089(8) 0.0114(11)
C31 0.0316(11) 0.0287(11) 0.0421(12) 0.0035(10) 0.0171(9) -0.0007(9)
C32 0.0238(10) 0.0325(12) 0.0299(11) -0.0063(9) 0.0013(8) -0.0020(9)
C33 0.0382(12) 0.0578(17) 0.0254(11) -0.0030(11) 0.0132(9) 0.0140(12)
C34 0.0429(13) 0.0301(12) 0.0537(15) 0.0053(11) 0.0224(11) 0.0037(11)
C35 0.0232(10) 0.0434(14) 0.0334(12) -0.0051(10) 0.0003(8) 0.0047(10)
C36 0.0397(13) 0.0423(15) 0.0527(16) -0.0190(13) 0.0090(11) 0.0065(12)
C37 0.0407(13) 0.0502(16) 0.0304(11) 0.0091(11) 0.0108(10) 0.0186(12)
C38 0.0289(11) 0.0482(15) 0.0428(13) 0.0061(12) 0.0173(10) 0.0056(10)
S40 0.0309(4) 0.0379(3) 0.0194(3) -0.0018(2) 0.0059(2) 0.0011(2)
O41 0.0281(9) 0.0687(16) 0.0303(9) -0.0043(10) 0.0055(7) 0.0012(9)
O42 0.045(2) 0.0525(17) 0.0303(10) 0.0070(10) 0.0107(10) -0.0062(15)
O43 0.061(2) 0.0440(15) 0.0232(14) -0.0068(12) 0.0062(14) 0.0050(13)
C40 0.0418(15) 0.0471(17) 0.0361(14) -0.0002(13) 0.0148(11) 0.0056(13)
F41 0.0368(10) 0.106(2) 0.0630(12) 0.0166(13) 0.0049(8) 0.0211(11)
F42 0.076(2) 0.0472(12) 0.0545(15) 0.0172(10) 0.0257(13) 0.0073(11)
F43 0.0880(19) 0.0562(14) 0.0536(13) -0.0129(11) 0.0263(13) 0.0212(13)
C50 0.068(5) 0.053(5) 0.069(6) 0.014(4) 0.046(5) 0.006(4)
Cl1 0.105(6) 0.122(7) 0.092(4) -0.038(5) 0.052(5) -0.074(6)
Cl2 0.0593(17) 0.0504(13) 0.076(3) -0.0103(14) 0.0313(18) 0.0048(12)

loop_
_atom_type_symbol
_atom_type_description
_atom_type_scat_dispersion_real
_atom_type_scat_dispersion_imag
_atom_type_scat_source
C C 0.0181 0.0091 'International Tables Vol C Tables 4.2.6.8 and 6.1.1.4'
H H 0.0000 0.0000 'International Tables Vol C Tables 4.2.6.8 and 6.1.1.4'
Cu Cu -1.9646 0.5888 'International Tables Vol C Tables 4.2.6.8 and 6.1.1.4'
F F 0.0727 0.0534 'International Tables Vol C Tables 4.2.6.8 and 6.1.1.4'
N N 0.0311 0.0180 'International Tables Vol C Tables 4.2.6.8 and 6.1.1.4'
O O 0.0492 0.0322 'International Tables Vol C Tables 4.2.6.8 and 6.1.1.4'
S S 0.3331 0.5567 'International Tables Vol C Tables 4.2.6.8 and 6.1.1.4'
Cl Cl 0.3639 0.7018 'International Tables Vol C Tables 4.2.6.8 and 6.1.1.4'

loop_
_geom_angle_atom_site_label_1
_geom_angle_atom_site_label_2
_geom_angle_atom_site_label_3
_geom_angle
N28 Cu1 N8 142.27(8)
N28 Cu1 N1 119.99(7)
N8 Cu1 N1 81.25(7)
N28 Cu1 N21 81.42(7)
N8 Cu1 N21 116.67(7)
N1 Cu1 N21 119.79(8)
C2 N1 C6 117.88(18)
C2 N1 Cu1 131.35(15)
C6 N1 Cu1 110.75(14)
N1 C2 C3 122.9(2)
C2 C3 C4 118.8(2)
C5 C4 C3 119.0(2)
C4 C5 C6 118.9(2)
N1 C6 C5 122.6(2)
N1 C6 C7 115.50(18)
C5 C6 C7 121.89(19)
N8 C7 C6 119.11(18)
C7 N8 C9 120.07(17)
C7 N8 Cu1 113.32(15)
C9 N8 Cu1 126.51(13)
N8 C9 C10 114.80(16)
N8 C9 C11 107.42(16)
C10 C9 C11 109.51(18)
N8 C9 C12 107.62(17)
C10 C9 C12 108.93(17)
C11 C9 C12 108.39(18)
C9 C10 C13 110.17(18)
C9 C11 C14 110.22(18)
C9 C12 C15 109.93(18)
C16 C13 C18 109.9(2)
C16 C13 C10 108.56(19)
C18 C13 C10 109.6(2)
C17 C14 C16 109.1(2)
C17 C14 C11 108.7(2)
C16 C14 C11 109.27(19)
C17 C15 C18 110.1(2)
C17 C15 C12 109.36(19)
C18 C15 C12 108.6(2)
C13 C16 C14 110.1(2)
C15 C17 C14 110.30(19)
C13 C18 C15 109.63(19)
C22 N21 C26 117.97(19)
C22 N21 Cu1 131.56(15)
C26 N21 Cu1 110.28(14)
N21 C22 C23 123.0(2)
C24 C23 C22 118.8(2)
C23 C24 C25 119.2(2)
C24 C25 C26 118.4(2)
N21 C26 C25 122.6(2)
N21 C26 C27 116.04(18)
C25 C26 C27 121.3(2)
N28 C27 C26 118.92(18)
C27 N28 C29 119.88(17)
C27 N28 Cu1 113.10(15)
C29 N28 Cu1 126.78(12)
N28 C29 C30 114.97(17)
N28 C29 C31 108.11(16)
C30 C29 C31 109.36(19)
N28 C29 C32 106.66(17)
C30 C29 C32 109.08(18)
C31 C29 C32 108.46(18)
C29 C30 C33 109.74(18)
C29 C31 C34 110.10(18)
C29 C32 C35 109.81(19)
C36 C33 C38 109.9(2)
C36 C33 C30 109.4(2)
C38 C33 C30 109.6(2)
C37 C34 C36 109.2(2)
C37 C34 C31 109.8(2)
C36 C34 C31 109.1(2)
C37 C35 C38 109.2(2)
C37 C35 C32 109.8(2)
C38 C35 C32 109.6(2)
C33 C36 C34 109.6(2)
C34 C37 C35 109.6(2)
C35 C38 C33 109.01(19)
O41 S40 O43 115.50(18)
O41 S40 O42 115.58(17)
O43 S40 O42 115.6(2)
O41 S40 C40 102.19(15)
O43 S40 C40 102.54(18)
O42 S40 C40 102.27(18)
F41 C40 F42 106.5(3)
F41 C40 F43 107.0(3)
F42 C40 F43 106.6(3)
F41 C40 S40 111.8(2)
F42 C40 S40 112.2(2)
F43 C40 S40 112.3(2)
O43' S40' O41' 121.9(19)
O43' S40' O42' 102(2)
O41' S40' O42' 121.3(19)
O43' S40' C40' 103.3(11)
O41' S40' C40' 102.7(9)
O42' S40' C40' 102.3(11)
F42' C40' F41' 104(2)
F42' C40' F43' 109(2)
F41' C40' F43' 103.8(18)
F42' C40' S40' 113.7(13)
F41' C40' S40' 112.3(12)
F43' C40' S40' 113.3(12)
Cl1 C50 Cl2 109.8(6)
Cl2' C50' Cl1' 111.3(18)

loop_
_geom_bond_atom_site_label_1
_geom_bond_atom_site_label_2
_geom_bond_distance
Cu1 N28 2.0204(17)
Cu1 N8 2.0258(17)
Cu1 N1 2.0772(18)
Cu1 N21 2.0805(18)
N1 C2 1.345(3)
N1 C6 1.351(3)
C2 C3 1.389(3)
C3 C4 1.390(4)
C4 C5 1.386(3)
C5 C6 1.391(3)
C6 C7 1.468(3)
C7 N8 1.275(3)
N8 C9 1.484(3)
C9 C10 1.528(3)
C9 C11 1.531(3)
C9 C12 1.541(3)
C10 C13 1.541(3)
C11 C14 1.541(3)
C12 C15 1.547(3)
C13 C16 1.523(4)
C13 C18 1.527(3)
C14 C17 1.529(4)
C14 C16 1.536(3)
C15 C17 1.517(4)
C15 C18 1.528(3)
N21 C22 1.336(3)
N21 C26 1.350(3)
C22 C23 1.388(3)
C23 C24 1.379(4)
C24 C25 1.390(4)
C25 C26 1.391(3)
C26 C27 1.459(3)
C27 N28 1.284(3)
N28 C29 1.484(3)
C29 C30 1.529(3)
C29 C31 1.534(3)
C29 C32 1.538(3)
C30 C33 1.538(3)
C31 C34 1.537(3)
C32 C35 1.540(3)
C33 C36 1.521(4)
C33 C38 1.532(4)
C34 C37 1.525(4)
C34 C36 1.529(4)
C35 C37 1.526(4)
C35 C38 1.527(3)
S40 O41 1.440(2)
S40 O43 1.451(3)
S40 O42 1.454(3)
S40 C40 1.820(3)
C40 F41 1.336(4)
C40 F42 1.336(4)
C40 F43 1.337(4)
S40' O43' 1.445(15)
S40' O41' 1.454(13)
S40' O42' 1.455(15)
S40' C40' 1.807(14)
C40' F42' 1.333(15)
C40' F41' 1.336(14)
C40' F43' 1.339(14)
C50 Cl1 1.730(11)
C50 Cl2 1.764(9)
C50' Cl2' 1.735(18)
C50' Cl1' 1.744(18)
